data_4515337
loop_
_publ_author_name
'Wilde, Sebastian'
'Ma, Dongxin'
'Koch, Tobias'
'Bakker, Anne'
'Gonzalez-Abradelo, Dario'
'Stegemann, Linda'
'Daniliuc, Constantin G.'
'Fuchs, Harald'
'Gao, Hongying'
'Doltsinis, Nikos L.'
'Duan, Lian'
'Strassert, Cristian A.'

_publ_section_title
;
 Toward Tunable Electroluminescent Devices by Correlating Function and
 Submolecular Structure in 3D Crystals, 2D-Confined Monolayers, and
 Dimers.
;
_journal_issue 26
_journal_name_full 'ACS applied materials &amp; interfaces'
_journal_page_first 22460
_journal_page_last 22473
_journal_paper_doi 10.1021/acsami.8b03528
_journal_volume 10
_journal_year 2018
_chemical_formula_sum 'C34 H27 F4 N3 Pt'
_chemical_formula_weight 748.68
_space_group_IT_number 2
_space_group_name_Hall '-P 1'
_space_group_name_H-M_alt 'P -1'
_symmetry_cell_setting triclinic
_symmetry_space_group_name_H-M 'P -1'
_atom_sites_solution_hydrogens geom
_atom_sites_solution_primary direct
_atom_sites_solution_secondary difmap
_audit_creation_method SHELXL-97
_cell_angle_alpha 67.2590(10)
_cell_angle_beta 87.8770(10)
_cell_angle_gamma 72.9640(10)
_cell_formula_units_Z 2
_cell_length_a 10.9326(2)
_cell_length_b 11.3868(2)
_cell_length_c 12.5978(2)
_cell_measurement_reflns_used 3597
_cell_measurement_temperature 223(2)
_cell_measurement_theta_max 28.28
_cell_measurement_theta_min 4.08
_cell_volume 1377.71(4)
_computing_cell_refinement 'Collect (Nonius B.V., 1998)'
_computing_data_collection 'Collect (Nonius B.V., 1998)'
_computing_data_reduction 'Denzo-SMN (Otwinowski & Minor, 1997)'
_computing_molecular_graphics 'XP (BrukerAXS, 2000)'
_computing_publication_material 'SHELXL-97 (Sheldrick, 1997)'
_computing_structure_refinement 'SHELXL-97 (Sheldrick, 1997)'
_computing_structure_solution 'SHELXS-97 (Sheldrick, 1990)'
_diffrn_ambient_temperature 223(2)
_diffrn_measured_fraction_theta_full 0.955
_diffrn_measured_fraction_theta_max 0.955
_diffrn_measurement_device_type 'Nonius KappaCCD APEXII'
_diffrn_measurement_method '\w and \f scans'
_diffrn_radiation_monochromator 'Montel mirror'
_diffrn_radiation_source 'rotating anode Nonius FR591'
_diffrn_radiation_type MoK\a
_diffrn_radiation_wavelength 0.71073
_diffrn_reflns_av_R_equivalents 0.037
_diffrn_reflns_av_sigmaI/netI 0.0311
_diffrn_reflns_limit_h_max 13
_diffrn_reflns_limit_h_min -13
_diffrn_reflns_limit_k_max 14
_diffrn_reflns_limit_k_min -10
_diffrn_reflns_limit_l_max 15
_diffrn_reflns_limit_l_min -15
_diffrn_reflns_number 12532
_diffrn_reflns_theta_full 26.37
_diffrn_reflns_theta_max 26.37
_diffrn_reflns_theta_min 4.71
_exptl_absorpt_coefficient_mu 5.149
_exptl_absorpt_correction_T_max 0.6270
_exptl_absorpt_correction_T_min 0.4257
_exptl_absorpt_correction_type multi-scan
_exptl_absorpt_process_details 'Denzo (Otwinowski, Borek, Majewski & Minor, 2003)'
_exptl_crystal_colour yellow
_exptl_crystal_density_diffrn 1.805
_exptl_crystal_density_method 'not measured'
_exptl_crystal_description plate
_exptl_crystal_F_000 732
_exptl_crystal_size_max 0.20
_exptl_crystal_size_mid 0.17
_exptl_crystal_size_min 0.10
_refine_diff_density_max 0.823
_refine_diff_density_min -1.012
_refine_diff_density_rms 0.086
_refine_ls_extinction_method none
_refine_ls_goodness_of_fit_ref 1.060
_refine_ls_hydrogen_treatment constr
_refine_ls_matrix_type full
_refine_ls_number_parameters 380
_refine_ls_number_reflns 5401
_refine_ls_number_restraints 0
_refine_ls_restrained_S_all 1.060
_refine_ls_R_factor_all 0.0242
_refine_ls_R_factor_gt 0.0238
_refine_ls_shift/su_max 0.002
_refine_ls_shift/su_mean 0.000
_refine_ls_structure_factor_coef Fsqd
_refine_ls_weighting_details 'calc w=1/[\s^2^(Fo^2^)+(0.0331P)^2^+1.4261P] where P=(Fo^2^+2Fc^2^)/3'
_refine_ls_weighting_scheme calc
_refine_ls_wR_factor_gt 0.0614
_refine_ls_wR_factor_ref 0.0619
_reflns_number_gt 5313
_reflns_number_total 5401
_reflns_threshold_expression >2sigma(I)
_cod_data_source_file am8b03528_si_002.cif
_cod_data_source_block dan7554
_cod_original_sg_symbol_H-M P-1
_cod_database_code 4515337

loop_
_symmetry_equiv_pos_as_xyz
'x, y, z'
'-x, -y, -z'

loop_
_atom_site_label
_atom_site_type_symbol
_atom_site_fract_x
_atom_site_fract_y
_atom_site_fract_z
_atom_site_U_iso_or_equiv
_atom_site_adp_type
_atom_site_occupancy
_atom_site_symmetry_multiplicity
_atom_site_calc_flag
_atom_site_refinement_flags
Pt1 Pt 0.644078(9) 0.861902(10) 0.357237(8) 0.02747(6) Uani 1 1 d .
N8 N 0.5219(3) 0.7981(3) 0.4772(2) 0.0295(5) Uani 1 1 d .
N13 N 0.4041(3) 0.7447(3) 0.3533(2) 0.0329(6) Uani 1 1 d .
N15 N 0.5597(3) 0.8302(3) 0.2326(2) 0.0302(5) Uani 1 1 d .
F1 F 1.0181(2) 0.8776(3) 0.6178(2) 0.0579(6) Uani 1 1 d .
F2 F 0.6372(2) 0.8304(3) 0.78290(18) 0.0537(6) Uani 1 1 d .
F3 F 0.9455(2) 1.1589(2) 0.11220(19) 0.0492(5) Uani 1 1 d .
F4 F 0.7507(2) 0.9670(3) -0.07217(18) 0.0523(5) Uani 1 1 d .
C1 C 0.7306(3) 0.8661(3) 0.4922(3) 0.0322(6) Uani 1 1 d .
C2 C 0.8533(3) 0.8756(4) 0.5044(3) 0.0370(7) Uani 1 1 d .
H2 H 0.9054 0.8852 0.4425 0.044 Uiso 1 1 calc R
C3 C 0.8980(4) 0.8708(4) 0.6070(3) 0.0426(8) Uani 1 1 d .
C4 C 0.8258(4) 0.8586(4) 0.7013(3) 0.0445(8) Uani 1 1 d .
H4 H 0.8565 0.8592 0.7697 0.053 Uiso 1 1 calc R
C5 C 0.7062(4) 0.8455(4) 0.6888(3) 0.0386(7) Uani 1 1 d .
C6 C 0.6568(3) 0.8450(3) 0.5892(3) 0.0328(7) Uani 1 1 d .
C7 C 0.5380(3) 0.8121(3) 0.5792(3) 0.0319(6) Uani 1 1 d .
C9 C 0.4509(4) 0.7937(4) 0.6597(3) 0.0391(7) Uani 1 1 d .
H9 H 0.4625 0.8028 0.7293 0.047 Uiso 1 1 calc R
C10 C 0.3447(4) 0.7612(4) 0.6366(3) 0.0449(8) Uani 1 1 d .
H10 H 0.2833 0.7492 0.6909 0.054 Uiso 1 1 calc R
C11 C 0.3285(4) 0.7463(4) 0.5356(3) 0.0409(7) Uani 1 1 d .
H11 H 0.2567 0.7240 0.5205 0.049 Uiso 1 1 calc R
C12 C 0.4206(3) 0.7648(3) 0.4550(3) 0.0319(6) Uani 1 1 d .
C14 C 0.4689(3) 0.7692(3) 0.2515(3) 0.0322(6) Uani 1 1 d .
C16 C 0.4334(3) 0.7296(4) 0.1671(3) 0.0398(7) Uani 1 1 d .
H16 H 0.3723 0.6831 0.1809 0.048 Uiso 1 1 calc R
C17 C 0.4892(4) 0.7597(4) 0.0648(3) 0.0419(8) Uani 1 1 d .
H17 H 0.4641 0.7363 0.0070 0.050 Uiso 1 1 calc R
C18 C 0.5824(4) 0.8245(4) 0.0453(3) 0.0392(7) Uani 1 1 d .
H18 H 0.6209 0.8448 -0.0248 0.047 Uiso 1 1 calc R
C19 C 0.6172(3) 0.8582(3) 0.1301(3) 0.0323(6) Uani 1 1 d .
C20 C 0.7126(3) 0.9288(3) 0.1241(3) 0.0324(6) Uani 1 1 d .
C21 C 0.7391(3) 0.9470(3) 0.2256(3) 0.0318(6) Uani 1 1 d .
C22 C 0.8164(3) 1.0272(3) 0.2188(3) 0.0335(6) Uani 1 1 d .
H22 H 0.8328 1.0438 0.2836 0.040 Uiso 1 1 calc R
C23 C 0.8690(3) 1.0824(3) 0.1166(3) 0.0372(7) Uani 1 1 d .
C24 C 0.8492(3) 1.0626(4) 0.0186(3) 0.0409(7) Uani 1 1 d .
H24 H 0.8872 1.0999 -0.0495 0.049 Uiso 1 1 calc R
C25 C 0.7709(3) 0.9851(4) 0.0254(3) 0.0385(7) Uani 1 1 d .
C31 C 0.2974(3) 0.6923(3) 0.3519(3) 0.0326(6) Uani 1 1 d .
C32 C 0.3179(3) 0.5560(4) 0.3992(3) 0.0413(7) Uani 1 1 d .
H32 H 0.3997 0.4972 0.4327 0.050 Uiso 1 1 calc R
C33 C 0.2164(4) 0.5064(3) 0.3969(3) 0.0431(8) Uani 1 1 d .
H33 H 0.2301 0.4136 0.4300 0.052 Uiso 1 1 calc R
C34 C 0.0952(3) 0.5913(4) 0.3467(3) 0.0380(7) Uani 1 1 d .
C35 C 0.0773(3) 0.7284(3) 0.3001(3) 0.0367(7) Uani 1 1 d .
H35 H -0.0041 0.7877 0.2661 0.044 Uiso 1 1 calc R
C36 C 0.1778(3) 0.7791(3) 0.3030(3) 0.0346(6) Uani 1 1 d .
H36 H 0.1643 0.8719 0.2719 0.041 Uiso 1 1 calc R
C37 C -0.0144(4) 0.5393(4) 0.3380(3) 0.0462(8) Uani 1 1 d .
H37A H -0.0934 0.5943 0.3553 0.055 Uiso 1 1 calc R
H37B H 0.0031 0.4476 0.3955 0.055 Uiso 1 1 calc R
C38 C -0.0338(4) 0.5415(4) 0.2183(4) 0.0482(9) Uani 1 1 d .
H38A H 0.0455 0.4861 0.2018 0.058 Uiso 1 1 calc R
H38B H -0.0493 0.6332 0.1613 0.058 Uiso 1 1 calc R
C39 C -0.1445(4) 0.4917(4) 0.2034(4) 0.0480(9) Uani 1 1 d .
H39A H -0.1269 0.3983 0.2572 0.058 Uiso 1 1 calc R
H39B H -0.2233 0.5440 0.2234 0.058 Uiso 1 1 calc R
C40 C -0.1660(4) 0.5017(5) 0.0811(4) 0.0531(9) Uani 1 1 d .
H40A H -0.1795 0.5945 0.0273 0.064 Uiso 1 1 calc R
H40B H -0.0881 0.4466 0.0625 0.064 Uiso 1 1 calc R
C41 C -0.2791(4) 0.4582(5) 0.0620(4) 0.0533(10) Uani 1 1 d .
H41A H -0.2625 0.3631 0.1107 0.064 Uiso 1 1 calc R
H41B H -0.3561 0.5080 0.0864 0.064 Uiso 1 1 calc R
C42 C -0.3048(6) 0.4800(6) -0.0626(5) 0.0736(15) Uani 1 1 d .
H42A H -0.3107 0.5714 -0.1124 0.110 Uiso 1 1 calc R
H42B H -0.3849 0.4631 -0.0718 0.110 Uiso 1 1 calc R
H42C H -0.2352 0.4193 -0.0833 0.110 Uiso 1 1 calc R

loop_
_atom_site_aniso_label
_atom_site_aniso_U_11
_atom_site_aniso_U_22
_atom_site_aniso_U_33
_atom_site_aniso_U_23
_atom_site_aniso_U_13
_atom_site_aniso_U_12
Pt1 0.02862(8) 0.03370(8) 0.02316(8) -0.01253(5) 0.00085(5) -0.01182(5)
N8 0.0284(13) 0.0337(13) 0.0280(13) -0.0135(10) 0.0017(10) -0.0097(10)
N13 0.0294(13) 0.0441(14) 0.0314(14) -0.0180(11) 0.0041(10) -0.0161(11)
N15 0.0297(13) 0.0364(13) 0.0282(13) -0.0161(11) -0.0004(10) -0.0102(10)
F1 0.0530(14) 0.0840(17) 0.0458(13) -0.0197(12) -0.0073(10) -0.0402(13)
F2 0.0586(14) 0.0851(16) 0.0315(10) -0.0318(11) 0.0090(10) -0.0306(12)
F3 0.0476(12) 0.0609(13) 0.0455(12) -0.0161(10) 0.0060(9) -0.0324(11)
F4 0.0629(14) 0.0790(15) 0.0301(10) -0.0282(10) 0.0126(9) -0.0350(12)
C1 0.0379(17) 0.0342(15) 0.0263(15) -0.0119(12) -0.0020(12) -0.0131(13)
C2 0.0381(17) 0.0465(17) 0.0307(16) -0.0134(13) -0.0011(13) -0.0208(14)
C3 0.0450(19) 0.0476(19) 0.0375(18) -0.0117(15) -0.0074(15) -0.0230(16)
C4 0.055(2) 0.054(2) 0.0320(17) -0.0190(15) -0.0071(15) -0.0223(17)
C5 0.0476(19) 0.0442(18) 0.0284(16) -0.0162(14) 0.0020(14) -0.0170(15)
C6 0.0354(17) 0.0353(15) 0.0298(16) -0.0129(13) -0.0013(13) -0.0131(13)
C7 0.0337(16) 0.0338(15) 0.0292(15) -0.0142(12) -0.0014(12) -0.0085(12)
C9 0.0413(18) 0.0510(19) 0.0309(16) -0.0211(14) 0.0047(13) -0.0158(15)
C10 0.0382(18) 0.065(2) 0.0400(18) -0.0256(17) 0.0147(15) -0.0225(17)
C11 0.0373(17) 0.055(2) 0.0397(18) -0.0229(16) 0.0076(14) -0.0220(15)
C12 0.0309(15) 0.0362(15) 0.0308(15) -0.0145(12) 0.0014(12) -0.0115(12)
C14 0.0294(15) 0.0385(15) 0.0332(16) -0.0181(13) -0.0004(12) -0.0107(12)
C16 0.0378(17) 0.0496(19) 0.0437(19) -0.0272(16) 0.0043(14) -0.0179(15)
C17 0.0416(18) 0.058(2) 0.0393(18) -0.0318(16) 0.0023(14) -0.0163(16)
C18 0.0392(18) 0.0513(19) 0.0332(17) -0.0227(15) 0.0051(14) -0.0141(15)
C19 0.0305(15) 0.0377(16) 0.0277(15) -0.0137(12) 0.0019(12) -0.0078(12)
C20 0.0308(15) 0.0381(15) 0.0303(15) -0.0148(13) 0.0020(12) -0.0113(12)
C21 0.0271(14) 0.0397(16) 0.0300(15) -0.0155(13) 0.0025(12) -0.0094(12)
C22 0.0341(16) 0.0395(16) 0.0279(15) -0.0114(12) 0.0024(12) -0.0149(13)
C23 0.0301(15) 0.0422(17) 0.0378(17) -0.0116(14) 0.0019(13) -0.0144(13)
C24 0.0366(17) 0.0535(19) 0.0294(16) -0.0116(14) 0.0071(13) -0.0162(15)
C25 0.0373(17) 0.0531(19) 0.0274(15) -0.0177(14) 0.0033(13) -0.0145(15)
C31 0.0308(15) 0.0398(16) 0.0335(15) -0.0173(13) 0.0014(12) -0.0153(13)
C32 0.0337(17) 0.0391(17) 0.048(2) -0.0148(15) -0.0028(14) -0.0097(13)
C33 0.047(2) 0.0315(15) 0.048(2) -0.0107(14) -0.0042(16) -0.0126(14)
C34 0.0374(17) 0.0452(17) 0.0354(17) -0.0155(14) 0.0052(13) -0.0191(14)
C35 0.0296(15) 0.0403(16) 0.0386(17) -0.0133(14) -0.0022(13) -0.0107(13)
C36 0.0352(16) 0.0345(15) 0.0344(16) -0.0128(12) 0.0009(13) -0.0118(13)
C37 0.042(2) 0.056(2) 0.047(2) -0.0189(17) 0.0042(16) -0.0262(17)
C38 0.046(2) 0.061(2) 0.049(2) -0.0225(18) 0.0054(16) -0.0313(18)
C39 0.042(2) 0.055(2) 0.053(2) -0.0201(18) 0.0009(17) -0.0249(17)
C40 0.047(2) 0.064(2) 0.060(2) -0.029(2) 0.0043(18) -0.0280(19)
C41 0.047(2) 0.057(2) 0.066(3) -0.032(2) 0.0009(19) -0.0189(18)
C42 0.090(4) 0.083(3) 0.067(3) -0.032(3) -0.007(3) -0.048(3)

loop_
_atom_type_symbol
_atom_type_description
_atom_type_scat_dispersion_real
_atom_type_scat_dispersion_imag
_atom_type_scat_source
C C 0.0033 0.0016 'International Tables Vol C Tables 4.2.6.8 and 6.1.1.4'
H H 0.0000 0.0000 'International Tables Vol C Tables 4.2.6.8 and 6.1.1.4'
N N 0.0061 0.0033 'International Tables Vol C Tables 4.2.6.8 and 6.1.1.4'
F F 0.0171 0.0103 'International Tables Vol C Tables 4.2.6.8 and 6.1.1.4'
Pt Pt -1.7033 8.3905 'International Tables Vol C Tables 4.2.6.8 and 6.1.1.4'

loop_
_geom_angle_atom_site_label_1
_geom_angle_atom_site_label_2
_geom_angle_atom_site_label_3
_geom_angle
C21 Pt1 C1 102.94(14)
C21 Pt1 N8 171.02(11)
C1 Pt1 N8 81.96(13)
C21 Pt1 N15 82.08(12)
C1 Pt1 N15 172.11(11)
N8 Pt1 N15 93.90(11)
C12 N8 C7 120.8(3)
C12 N8 Pt1 123.9(2)
C7 N8 Pt1 114.5(2)
C12 N13 C14 132.2(3)
C12 N13 C31 113.8(3)
C14 N13 C31 114.0(3)
C14 N15 C19 120.9(3)
C14 N15 Pt1 123.9(2)
C19 N15 Pt1 114.5(2)
C2 C1 C6 118.6(3)
C2 C1 Pt1 128.8(3)
C6 C1 Pt1 112.4(2)
C3 C2 C1 120.1(3)
C3 C2 H2 120.0
C1 C2 H2 120.0
F1 C3 C2 119.1(3)
F1 C3 C4 117.9(3)
C2 C3 C4 123.0(3)
C5 C4 C3 116.1(3)
C5 C4 H4 121.9
C3 C4 H4 121.9
F2 C5 C4 115.7(3)
F2 C5 C6 120.5(3)
C4 C5 C6 123.8(3)
C5 C6 C1 118.2(3)
C5 C6 C7 124.8(3)
C1 C6 C7 116.8(3)
C9 C7 N8 120.9(3)
C9 C7 C6 126.3(3)
N8 C7 C6 112.8(3)
C7 C9 C10 118.7(3)
C7 C9 H9 120.7
C10 C9 H9 120.7
C11 C10 C9 120.7(3)
C11 C10 H10 119.7
C9 C10 H10 119.7
C10 C11 C12 119.2(3)
C10 C11 H11 120.4
C12 C11 H11 120.4
N8 C12 C11 119.7(3)
N8 C12 N13 122.1(3)
C11 C12 N13 118.2(3)
N15 C14 C16 119.8(3)
N15 C14 N13 122.2(3)
C16 C14 N13 118.1(3)
C17 C16 C14 119.1(3)
C17 C16 H16 120.5
C14 C16 H16 120.5
C16 C17 C18 120.7(3)
C16 C17 H17 119.6
C18 C17 H17 119.6
C19 C18 C17 118.8(3)
C19 C18 H18 120.6
C17 C18 H18 120.6
C18 C19 N15 120.7(3)
C18 C19 C20 126.3(3)
N15 C19 C20 113.0(3)
C25 C20 C21 118.5(3)
C25 C20 C19 124.7(3)
C21 C20 C19 116.7(3)
C22 C21 C20 118.2(3)
C22 C21 Pt1 128.9(2)
C20 C21 Pt1 112.7(2)
C23 C22 C21 119.9(3)
C23 C22 H22 120.1
C21 C22 H22 120.1
F3 C23 C24 117.7(3)
F3 C23 C22 119.0(3)
C24 C23 C22 123.3(3)
C23 C24 C25 116.5(3)
C23 C24 H24 121.8
C25 C24 H24 121.8
F4 C25 C24 116.2(3)
F4 C25 C20 120.3(3)
C24 C25 C20 123.5(3)
C36 C31 C32 120.8(3)
C36 C31 N13 119.7(3)
C32 C31 N13 119.5(3)
C31 C32 C33 119.3(3)
C31 C32 H32 120.3
C33 C32 H32 120.3
C34 C33 C32 121.3(3)
C34 C33 H33 119.4
C32 C33 H33 119.4
C33 C34 C35 118.1(3)
C33 C34 C37 122.1(3)
C35 C34 C37 119.8(3)
C36 C35 C34 121.1(3)
C36 C35 H35 119.4
C34 C35 H35 119.4
C31 C36 C35 119.4(3)
C31 C36 H36 120.3
C35 C36 H36 120.3
C34 C37 C38 111.6(3)
C34 C37 H37A 109.3
C38 C37 H37A 109.3
C34 C37 H37B 109.3
C38 C37 H37B 109.3
H37A C37 H37B 108.0
C37 C38 C39 114.2(3)
C37 C38 H38A 108.7
C39 C38 H38A 108.7
C37 C38 H38B 108.7
C39 C38 H38B 108.7
H38A C38 H38B 107.6
C40 C39 C38 113.1(3)
C40 C39 H39A 109.0
C38 C39 H39A 109.0
C40 C39 H39B 109.0
C38 C39 H39B 109.0
H39A C39 H39B 107.8
C41 C40 C39 114.4(4)
C41 C40 H40A 108.7
C39 C40 H40A 108.7
C41 C40 H40B 108.7
C39 C40 H40B 108.7
H40A C40 H40B 107.6
C42 C41 C40 113.2(4)
C42 C41 H41A 108.9
C40 C41 H41A 108.9
C42 C41 H41B 108.9
C40 C41 H41B 108.9
H41A C41 H41B 107.8
C41 C42 H42A 109.5
C41 C42 H42B 109.5
H42A C42 H42B 109.5
C41 C42 H42C 109.5
H42A C42 H42C 109.5
H42B C42 H42C 109.5

loop_
_geom_bond_atom_site_label_1
_geom_bond_atom_site_label_2
_geom_bond_distance
Pt1 C21 1.997(3)
Pt1 C1 2.000(3)
Pt1 N8 2.041(3)
Pt1 N15 2.046(3)
N8 C12 1.341(4)
N8 C7 1.379(4)
N13 C12 1.412(4)
N13 C14 1.413(4)
N13 C31 1.462(4)
N15 C14 1.335(4)
N15 C19 1.380(4)
F1 C3 1.352(4)
F2 C5 1.362(4)
F3 C23 1.359(4)
F4 C25 1.358(4)
C1 C2 1.395(5)
C1 C6 1.419(5)
C2 C3 1.375(5)
C2 H2 0.9400
C3 C4 1.385(6)
C4 C5 1.381(5)
C4 H4 0.9400
C5 C6 1.387(5)
C6 C7 1.475(5)
C7 C9 1.364(5)
C9 C10 1.389(5)
C9 H9 0.9400
C10 C11 1.371(5)
C10 H10 0.9400
C11 C12 1.404(5)
C11 H11 0.9400
C14 C16 1.410(4)
C16 C17 1.370(5)
C16 H16 0.9400
C17 C18 1.387(5)
C17 H17 0.9400
C18 C19 1.366(5)
C18 H18 0.9400
C19 C20 1.475(5)
C20 C25 1.389(5)
C20 C21 1.424(4)
C21 C22 1.394(5)
C22 C23 1.384(5)
C22 H22 0.9400
C23 C24 1.373(5)
C24 C25 1.377(5)
C24 H24 0.9400
C31 C36 1.377(5)
C31 C32 1.380(5)
C32 C33 1.390(5)
C32 H32 0.9400
C33 C34 1.389(5)
C33 H33 0.9400
C34 C35 1.393(5)
C34 C37 1.508(5)
C35 C36 1.390(5)
C35 H35 0.9400
C36 H36 0.9400
C37 C38 1.520(6)
C37 H37A 0.9800
C37 H37B 0.9800
C38 C39 1.523(5)
C38 H38A 0.9800
C38 H38B 0.9800
C39 C40 1.522(6)
C39 H39A 0.9800
C39 H39B 0.9800
C40 C41 1.518(5)
C40 H40A 0.9800
C40 H40B 0.9800
C41 C42 1.515(7)
C41 H41A 0.9800
C41 H41B 0.9800
C42 H42A 0.9700
C42 H42B 0.9700
C42 H42C 0.9700

loop_
_geom_torsion_atom_site_label_1
_geom_torsion_atom_site_label_2
_geom_torsion_atom_site_label_3
_geom_torsion_atom_site_label_4
_geom_torsion
C21 Pt1 N8 C12 57.6(8)
C1 Pt1 N8 C12 -178.6(3)
N15 Pt1 N8 C12 -5.3(3)
C21 Pt1 N8 C7 -112.2(7)
C1 Pt1 N8 C7 11.6(2)
N15 Pt1 N8 C7 -175.1(2)
C21 Pt1 N15 C14 -179.7(3)
C1 Pt1 N15 C14 50.3(9)
N8 Pt1 N15 C14 -7.7(3)
C21 Pt1 N15 C19 9.9(2)
C1 Pt1 N15 C19 -120.1(8)
N8 Pt1 N15 C19 -178.2(2)
C21 Pt1 C1 C2 -22.2(3)
N8 Pt1 C1 C2 165.4(3)
N15 Pt1 C1 C2 106.7(8)
C21 Pt1 C1 C6 163.5(2)
N8 Pt1 C1 C6 -8.8(2)
N15 Pt1 C1 C6 -67.6(9)
C6 C1 C2 C3 -3.1(5)
Pt1 C1 C2 C3 -177.0(3)
C1 C2 C3 F1 178.7(3)
C1 C2 C3 C4 -0.9(6)
F1 C3 C4 C5 -176.9(3)
C2 C3 C4 C5 2.7(6)
C3 C4 C5 F2 178.5(3)
C3 C4 C5 C6 -0.4(6)
F2 C5 C6 C1 177.7(3)
C4 C5 C6 C1 -3.4(5)
F2 C5 C6 C7 -8.0(5)
C4 C5 C6 C7 170.8(3)
C2 C1 C6 C5 5.1(5)
Pt1 C1 C6 C5 180.0(3)
C2 C1 C6 C7 -169.6(3)
Pt1 C1 C6 C7 5.3(4)
C12 N8 C7 C9 -0.6(5)
Pt1 N8 C7 C9 169.6(3)
C12 N8 C7 C6 178.3(3)
Pt1 N8 C7 C6 -11.6(3)
C5 C6 C7 C9 8.6(6)
C1 C6 C7 C9 -177.0(3)
C5 C6 C7 N8 -170.1(3)
C1 C6 C7 N8 4.2(4)
N8 C7 C9 C10 -0.4(5)
C6 C7 C9 C10 -179.0(3)
C7 C9 C10 C11 0.8(6)
C9 C10 C11 C12 -0.2(6)
C7 N8 C12 C11 1.1(5)
Pt1 N8 C12 C11 -168.1(3)
C7 N8 C12 N13 -177.5(3)
Pt1 N8 C12 N13 13.3(4)
C10 C11 C12 N8 -0.7(5)
C10 C11 C12 N13 178.0(3)
C14 N13 C12 N8 -9.6(5)
C31 N13 C12 N8 172.4(3)
C14 N13 C12 C11 171.7(3)
C31 N13 C12 C11 -6.3(4)
C19 N15 C14 C16 1.7(5)
Pt1 N15 C14 C16 -168.2(2)
C19 N15 C14 N13 -177.0(3)
Pt1 N15 C14 N13 13.1(4)
C12 N13 C14 N15 -5.2(5)
C31 N13 C14 N15 172.7(3)
C12 N13 C14 C16 176.1(3)
C31 N13 C14 C16 -6.0(4)
N15 C14 C16 C17 -2.8(5)
N13 C14 C16 C17 176.0(3)
C14 C16 C17 C18 2.1(6)
C16 C17 C18 C19 -0.3(6)
C17 C18 C19 N15 -0.9(5)
C17 C18 C19 C20 -179.0(3)
C14 N15 C19 C18 0.2(5)
Pt1 N15 C19 C18 170.9(3)
C14 N15 C19 C20 178.5(3)
Pt1 N15 C19 C20 -10.7(3)
C18 C19 C20 C25 7.7(5)
N15 C19 C20 C25 -170.5(3)
C18 C19 C20 C21 -176.5(3)
N15 C19 C20 C21 5.3(4)
C25 C20 C21 C22 3.8(5)
C19 C20 C21 C22 -172.2(3)
C25 C20 C21 Pt1 178.9(3)
C19 C20 C21 Pt1 2.9(4)
C1 Pt1 C21 C22 -18.4(3)
N8 Pt1 C21 C22 104.0(7)
N15 Pt1 C21 C22 167.8(3)
C1 Pt1 C21 C20 167.2(2)
N8 Pt1 C21 C20 -70.4(7)
N15 Pt1 C21 C20 -6.6(2)
C20 C21 C22 C23 -2.5(5)
Pt1 C21 C22 C23 -176.7(3)
C21 C22 C23 F3 -179.1(3)
C21 C22 C23 C24 0.0(5)
F3 C23 C24 C25 -179.8(3)
C22 C23 C24 C25 1.1(5)
C23 C24 C25 F4 179.4(3)
C23 C24 C25 C20 0.4(5)
C21 C20 C25 F4 178.2(3)
C19 C20 C25 F4 -6.1(5)
C21 C20 C25 C24 -2.8(5)
C19 C20 C25 C24 172.9(3)
C12 N13 C31 C36 92.8(4)
C14 N13 C31 C36 -85.5(4)
C12 N13 C31 C32 -87.5(4)
C14 N13 C31 C32 94.1(4)
C36 C31 C32 C33 0.2(6)
N13 C31 C32 C33 -179.5(3)
C31 C32 C33 C34 0.8(6)
C32 C33 C34 C35 -1.1(6)
C32 C33 C34 C37 176.9(4)
C33 C34 C35 C36 0.4(5)
C37 C34 C35 C36 -177.7(3)
C32 C31 C36 C35 -0.9(5)
N13 C31 C36 C35 178.8(3)
C34 C35 C36 C31 0.6(5)
C33 C34 C37 C38 -99.9(4)
C35 C34 C37 C38 78.1(5)
C34 C37 C38 C39 -179.3(3)
C37 C38 C39 C40 177.0(4)
C38 C39 C40 C41 -177.6(4)
C39 C40 C41 C42 175.2(4)
